data_7024853
loop_
_publ_author_name
'Chandrasekhar, Vadapalli'
'Thirumoorthi, Ramalingam'

_publ_section_title
;
 Coordination polymers containing ferrocene backbone. Synthesis, structure
 and electrochemistry.
;
_journal_issue 10
_journal_name_full 'Dalton transactions (Cambridge, England : 2003)'
_journal_page_first 2684
_journal_page_last 2691
_journal_paper_doi 10.1039/b922044e
_journal_volume 39
_journal_year 2010
_chemical_formula_moiety 'C18 H26 Fe O4 Sn2'
_chemical_formula_sum 'C18 H26 Fe O4 Sn2'
_chemical_formula_weight 599.62
_chemical_name_systematic
;
?
;
_space_group_IT_number 15
_symmetry_cell_setting monoclinic
_symmetry_space_group_name_Hall '-C 2yc'
_symmetry_space_group_name_H-M 'C 1 2/c 1'
_atom_sites_solution_hydrogens geom
_atom_sites_solution_primary direct
_atom_sites_solution_secondary difmap
_cell_angle_alpha 90.000(5)
_cell_angle_beta 100.667(5)
_cell_angle_gamma 90.000(5)
_cell_formula_units_Z 4
_cell_length_a 18.638(5)
_cell_length_b 9.995(5)
_cell_length_c 12.290(5)
_cell_measurement_reflns_used 2688
_cell_measurement_temperature 273(2)
_cell_measurement_theta_max 27.30
_cell_measurement_theta_min 2.32
_cell_volume 2249.9(16)
_computing_cell_refinement 'Bruker SMART'
_computing_data_collection 'Bruker SMART'
_computing_data_reduction 'Bruker SAINT'
_computing_structure_refinement 'SHELXL-97 (Sheldrick, 1997)'
_computing_structure_solution 'SHELXS-97 (Sheldrick, 1990)'
_diffrn_ambient_temperature 273(2)
_diffrn_measured_fraction_theta_full 0.985
_diffrn_measured_fraction_theta_max 0.985
_diffrn_measurement_device_type 'CCD area detector'
_diffrn_measurement_method 'phi and omega scans'
_diffrn_radiation_monochromator graphite
_diffrn_radiation_source 'fine-focus sealed tube'
_diffrn_radiation_type MoK\a
_diffrn_radiation_wavelength 0.71069
_diffrn_reflns_av_R_equivalents 0.0391
_diffrn_reflns_av_sigmaI/netI 0.0454
_diffrn_reflns_limit_h_max 24
_diffrn_reflns_limit_h_min -23
_diffrn_reflns_limit_k_max 13
_diffrn_reflns_limit_k_min -12
_diffrn_reflns_limit_l_max 13
_diffrn_reflns_limit_l_min -16
_diffrn_reflns_number 7164
_diffrn_reflns_theta_full 28.36
_diffrn_reflns_theta_max 28.36
_diffrn_reflns_theta_min 2.22
_exptl_absorpt_coefficient_mu 2.856
_exptl_absorpt_correction_T_max 0.7633
_exptl_absorpt_correction_T_min 0.5989
_exptl_absorpt_correction_type empirical
_exptl_absorpt_process_details SADABS
_exptl_crystal_colour red
_exptl_crystal_density_diffrn 1.770
_exptl_crystal_density_method 'not measured'
_exptl_crystal_description block
_exptl_crystal_F_000 1168
_exptl_crystal_size_max 0.20
_exptl_crystal_size_mid 0.20
_exptl_crystal_size_min 0.10
_refine_diff_density_max 0.801
_refine_diff_density_min -0.738
_refine_diff_density_rms 0.132
_refine_ls_extinction_method none
_refine_ls_goodness_of_fit_ref 1.122
_refine_ls_hydrogen_treatment riding
_refine_ls_matrix_type full
_refine_ls_number_parameters 117
_refine_ls_number_reflns 2776
_refine_ls_number_restraints 0
_refine_ls_restrained_S_all 1.122
_refine_ls_R_factor_all 0.0522
_refine_ls_R_factor_gt 0.0329
_refine_ls_shift/su_max 0.001
_refine_ls_shift/su_mean 0.000
_refine_ls_structure_factor_coef Fsqd
_refine_ls_weighting_details 'calc w=1/[\s^2^(Fo^2^)+(0.0230P)^2^+6.6363P] where P=(Fo^2^+2Fc^2^)/3'
_refine_ls_weighting_scheme calc
_refine_ls_wR_factor_gt 0.0675
_refine_ls_wR_factor_ref 0.0904
_reflns_number_gt 2155
_reflns_number_total 2776
_reflns_threshold_expression >2sigma(I)
_cod_data_source_file b922044e.txt
_cod_data_source_block compound7
_cod_depositor_comments
;
The following automatic conversions were performed:

'_symmetry_cell_setting' value 'Monoclinic' changed to 'monoclinic'
according to /home/saulius/struct/CIF-dictionaries/cif_core.dic
dictionary named 'cif_core.dic' version 2.4.2 from 2011-04-26.

Automatic conversion script
Id: cif_fix_values 1891 2012-01-12 08:04:46Z andrius 
;
_cod_original_sg_symbol_H-M 'C2/c '
_cod_database_code 7024853

loop_
_symmetry_equiv_pos_as_xyz
'x, y, z'
'-x, y, -z+1/2'
'x+1/2, y+1/2, z'
'-x+1/2, y+1/2, -z+1/2'
'-x, -y, -z'
'x, -y, z-1/2'
'-x+1/2, -y+1/2, -z'
'x+1/2, -y+1/2, z-1/2'

loop_
_atom_site_label
_atom_site_type_symbol
_atom_site_fract_x
_atom_site_fract_y
_atom_site_fract_z
_atom_site_U_iso_or_equiv
_atom_site_adp_type
_atom_site_occupancy
_atom_site_symmetry_multiplicity
_atom_site_calc_flag
_atom_site_refinement_flags
Sn1 Sn 0.287833(15) 0.17350(3) 0.74591(3) 0.04808(12) Uani 1 1 d .
Fe1 Fe 0.0000 0.26595(9) 0.7500 0.0464(2) Uani 1 2 d S
O1 O 0.36196(16) 0.0330(3) 0.6959(3) 0.0579(8) Uani 1 1 d .
O2 O 0.20645(16) 0.3558(3) 0.7901(3) 0.0587(8) Uani 1 1 d .
C1 C 0.3661(3) 0.3256(5) 0.7435(7) 0.093(2) Uani 1 1 d .
H1A H 0.3577 0.3678 0.6721 0.140 Uiso 1 1 calc R
H1B H 0.4142 0.2873 0.7580 0.140 Uiso 1 1 calc R
H1C H 0.3620 0.3909 0.7993 0.140 Uiso 1 1 calc R
C2 C 0.2041(3) 0.1453(6) 0.6073(4) 0.0638(13) Uani 1 1 d .
H2A H 0.1967 0.2267 0.5653 0.096 Uiso 1 1 calc R
H2B H 0.1598 0.1213 0.6317 0.096 Uiso 1 1 calc R
H2C H 0.2177 0.0751 0.5619 0.096 Uiso 1 1 calc R
C3 C 0.2856(3) 0.0902(6) 0.9027(4) 0.0693(14) Uani 1 1 d .
H3A H 0.2452 0.0293 0.8971 0.104 Uiso 1 1 calc R
H3B H 0.2800 0.1604 0.9539 0.104 Uiso 1 1 calc R
H3C H 0.3303 0.0431 0.9286 0.104 Uiso 1 1 calc R
C4 C 0.1508(2) 0.4073(4) 0.8114(3) 0.0427(9) Uani 1 1 d .
C5 C 0.0933(2) 0.3287(4) 0.8499(4) 0.0458(9) Uani 1 1 d .
C6 C 0.0313(2) 0.3838(6) 0.8854(4) 0.0569(11) Uani 1 1 d .
H6 H 0.0205 0.4792 0.8912 0.068 Uiso 1 1 calc R
C7 C 0.0111(3) 0.2767(7) 0.5877(4) 0.0761(17) Uani 1 1 d .
H7 H 0.0574 0.2851 0.5613 0.091 Uiso 1 1 calc R
C8 C -0.0229(3) 0.1561(6) 0.6063(5) 0.0773(17) Uani 1 1 d .
H8 H -0.0046 0.0662 0.5952 0.093 Uiso 1 1 calc R
C9 C 0.0872(3) 0.1865(5) 0.8552(5) 0.0608(13) Uani 1 1 d .
H9 H 0.1220 0.1215 0.8354 0.073 Uiso 1 1 calc R

loop_
_atom_site_aniso_label
_atom_site_aniso_U_11
_atom_site_aniso_U_22
_atom_site_aniso_U_33
_atom_site_aniso_U_23
_atom_site_aniso_U_13
_atom_site_aniso_U_12
Sn1 0.04459(18) 0.03819(18) 0.0624(2) 0.00230(13) 0.01247(14) 0.00027(11)
Fe1 0.0373(4) 0.0432(5) 0.0575(5) 0.000 0.0052(4) 0.000
O1 0.0478(16) 0.0375(16) 0.092(2) -0.0010(15) 0.0234(16) 0.0040(13)
O2 0.0468(17) 0.0534(19) 0.079(2) -0.0017(16) 0.0199(16) 0.0054(14)
C1 0.063(3) 0.044(3) 0.181(8) -0.005(4) 0.044(4) -0.008(2)
C2 0.061(3) 0.075(3) 0.054(3) 0.002(2) 0.006(2) 0.017(2)
C3 0.073(3) 0.077(4) 0.056(3) 0.005(3) 0.007(2) 0.013(3)
C4 0.0376(19) 0.039(2) 0.050(2) -0.0053(17) 0.0040(16) -0.0048(16)
C5 0.0375(19) 0.047(2) 0.050(2) -0.0008(18) 0.0013(17) -0.0051(17)
C6 0.049(2) 0.069(3) 0.053(3) -0.011(2) 0.009(2) -0.007(2)
C7 0.057(3) 0.115(5) 0.060(3) -0.001(3) 0.017(2) 0.031(3)
C8 0.072(3) 0.077(4) 0.077(4) -0.028(3) -0.004(3) 0.026(3)
C9 0.050(2) 0.048(3) 0.079(3) 0.016(2) -0.002(2) -0.003(2)

loop_
_atom_type_symbol
_atom_type_description
_atom_type_scat_dispersion_real
_atom_type_scat_dispersion_imag
_atom_type_scat_source
C C 0.0033 0.0016 'International Tables Vol C Tables 4.2.6.8 and 6.1.1.4'
H H 0.0000 0.0000 'International Tables Vol C Tables 4.2.6.8 and 6.1.1.4'
O O 0.0106 0.0060 'International Tables Vol C Tables 4.2.6.8 and 6.1.1.4'
Fe Fe 0.3463 0.8444 'International Tables Vol C Tables 4.2.6.8 and 6.1.1.4'
Sn Sn -0.6537 1.4246 'International Tables Vol C Tables 4.2.6.8 and 6.1.1.4'

loop_
_geom_angle_atom_site_label_1
_geom_angle_atom_site_label_2
_geom_angle_atom_site_label_3
_geom_angle
_geom_angle_site_symmetry_1
_geom_angle_site_symmetry_3
C2 Sn1 C3 123.4(2) . .
C2 Sn1 C1 119.7(3) . .
C3 Sn1 C1 115.4(3) . .
C2 Sn1 O1 95.81(17) . .
C3 Sn1 O1 97.28(18) . .
C1 Sn1 O1 89.08(18) . .
C2 Sn1 O2 83.37(16) . .
C3 Sn1 O2 88.47(17) . .
C1 Sn1 O2 85.80(18) . .
O1 Sn1 O2 173.55(12) . .
C5 Fe1 C5 144.1(2) 2_556 .
C5 Fe1 C6 40.86(17) 2_556 2_556
C5 Fe1 C6 113.53(19) . 2_556
C5 Fe1 C6 113.53(19) 2_556 .
C5 Fe1 C6 40.86(17) . .
C6 Fe1 C6 109.2(3) 2_556 .
C5 Fe1 C9 41.03(17) 2_556 2_556
C5 Fe1 C9 173.85(18) . 2_556
C6 Fe1 C9 68.5(2) 2_556 2_556
C6 Fe1 C9 144.85(19) . 2_556
C5 Fe1 C9 173.85(19) 2_556 .
C5 Fe1 C9 41.03(17) . .
C6 Fe1 C9 144.85(19) 2_556 .
C6 Fe1 C9 68.5(2) . .
C9 Fe1 C9 134.2(3) 2_556 .
C5 Fe1 C7 67.97(19) 2_556 .
C5 Fe1 C7 110.0(2) . .
C6 Fe1 C7 40.3(2) 2_556 .
C6 Fe1 C7 134.6(3) . .
C9 Fe1 C7 67.4(3) 2_556 .
C9 Fe1 C7 115.2(2) . .
C5 Fe1 C7 110.0(2) 2_556 2_556
C5 Fe1 C7 67.97(19) . 2_556
C6 Fe1 C7 134.6(3) 2_556 2_556
C6 Fe1 C7 40.3(2) . 2_556
C9 Fe1 C7 115.2(2) 2_556 2_556
C9 Fe1 C7 67.4(3) . 2_556
C7 Fe1 C7 174.0(4) . 2_556
C5 Fe1 C8 68.14(19) 2_556 .
C5 Fe1 C8 134.6(2) . .
C6 Fe1 C8 67.9(2) 2_556 .
C6 Fe1 C8 173.9(2) . .
C9 Fe1 C8 40.0(2) 2_556 .
C9 Fe1 C8 110.5(2) . .
C7 Fe1 C8 39.9(3) . .
C7 Fe1 C8 145.4(3) 2_556 .
C5 Fe1 C8 134.6(2) 2_556 2_556
C5 Fe1 C8 68.14(19) . 2_556
C6 Fe1 C8 173.9(2) 2_556 2_556
C6 Fe1 C8 67.9(2) . 2_556
C9 Fe1 C8 110.5(2) 2_556 2_556
C9 Fe1 C8 40.0(2) . 2_556
C7 Fe1 C8 145.4(3) . 2_556
C7 Fe1 C8 39.9(3) 2_556 2_556
C8 Fe1 C8 115.5(4) . 2_556
C4 O1 Sn1 122.9(3) 4_546 .
C4 O2 Sn1 157.5(3) . .
Sn1 C1 H1A 109.5 . .
Sn1 C1 H1B 109.5 . .
H1A C1 H1B 109.5 . .
Sn1 C1 H1C 109.5 . .
H1A C1 H1C 109.5 . .
H1B C1 H1C 109.5 . .
Sn1 C2 H2A 109.5 . .
Sn1 C2 H2B 109.5 . .
H2A C2 H2B 109.5 . .
Sn1 C2 H2C 109.5 . .
H2A C2 H2C 109.5 . .
H2B C2 H2C 109.5 . .
Sn1 C3 H3A 109.5 . .
Sn1 C3 H3B 109.5 . .
H3A C3 H3B 109.5 . .
Sn1 C3 H3C 109.5 . .
H3A C3 H3C 109.5 . .
H3B C3 H3C 109.5 . .
O2 C4 O1 123.4(4) . 4_556
O2 C4 C5 122.4(4) . .
O1 C4 C5 114.2(4) 4_556 .
C6 C5 C9 107.2(4) . .
C6 C5 C4 124.9(4) . .
C9 C5 C4 127.8(4) . .
C6 C5 Fe1 69.6(2) . .
C9 C5 Fe1 69.8(2) . .
C4 C5 Fe1 124.1(3) . .
C7 C6 C5 107.6(5) 2_556 .
C7 C6 Fe1 70.3(3) 2_556 .
C5 C6 Fe1 69.5(2) . .
C7 C6 H6 126.2 2_556 .
C5 C6 H6 126.2 . .
Fe1 C6 H6 126.2 . .
C8 C7 C6 109.0(5) . 2_556
C8 C7 Fe1 70.4(3) . .
C6 C7 Fe1 69.4(3) 2_556 .
C8 C7 H7 125.5 . .
C6 C7 H7 125.5 2_556 .
Fe1 C7 H7 125.5 . .
C7 C8 C9 108.1(5) . 2_556
C7 C8 Fe1 69.7(3) . .
C9 C8 Fe1 69.4(3) 2_556 .
C7 C8 H8 126.0 . .
C9 C8 H8 126.0 2_556 .
Fe1 C8 H8 126.0 . .
C8 C9 C5 108.1(5) 2_556 .
C8 C9 Fe1 70.6(3) 2_556 .
C5 C9 Fe1 69.2(2) . .
C8 C9 H9 125.9 2_556 .
C5 C9 H9 125.9 . .
Fe1 C9 H9 125.9 . .

loop_
_geom_bond_atom_site_label_1
_geom_bond_atom_site_label_2
_geom_bond_distance
_geom_bond_site_symmetry_2
Sn1 C2 2.105(5) .
Sn1 C3 2.107(5) .
Sn1 C1 2.111(5) .
Sn1 O1 2.138(3) .
Sn1 O2 2.494(3) .
Fe1 C5 2.033(4) 2_556
Fe1 C5 2.033(4) .
Fe1 C6 2.035(5) 2_556
Fe1 C6 2.035(5) .
Fe1 C9 2.041(5) 2_556
Fe1 C9 2.041(5) .
Fe1 C7 2.046(5) .
Fe1 C7 2.046(5) 2_556
Fe1 C8 2.056(5) .
Fe1 C8 2.056(5) 2_556
O1 C4 1.278(5) 4_546
O2 C4 1.229(5) .
C1 H1A 0.9600 .
C1 H1B 0.9600 .
C1 H1C 0.9600 .
C2 H2A 0.9600 .
C2 H2B 0.9600 .
C2 H2C 0.9600 .
C3 H3A 0.9600 .
C3 H3B 0.9600 .
C3 H3C 0.9600 .
C4 O1 1.278(5) 4_556
C4 C5 1.476(6) .
C5 C6 1.420(6) .
C5 C9 1.428(6) .
C6 C7 1.407(7) 2_556
C6 H6 0.9800 .
C7 C8 1.400(9) .
C7 C6 1.406(7) 2_556
C7 H7 0.9800 .
C8 C9 1.402(8) 2_556
C8 H8 0.9800 .
C9 C8 1.402(8) 2_556
C9 H9 0.9800 .
